data_7010220
loop_
_publ_author_name
'Kelson, Eric P.'
'Phengsy, Proma P.'

_publ_section_title
;
 Synthesis and structure of a ruthenium(II) complex incorporating \kN
 bound 2-pyridonato ligands; a new catalytic system for transfer
 hydrogenation of ketones
;
_journal_issue 22
_journal_name_full 'Journal of the Chemical Society, Dalton Transactions'
_journal_page_first 4023
_journal_paper_doi 10.1039/b007041f
_journal_year 2000
_chemical_formula_sum 'C28 H29 N5 O5 Ru'
_chemical_formula_weight 616.63
_space_group_IT_number 2
_symmetry_cell_setting triclinic
_symmetry_Int_Tables_number 2
_symmetry_space_group_name_Hall '-P 1'
_symmetry_space_group_name_H-M 'P -1'
_atom_sites_solution_primary direct
_atom_sites_solution_secondary difmap
_cell_angle_alpha 65.1871(12)
_cell_angle_beta 89.7847(18)
_cell_angle_gamma 89.3632(18)
_cell_formula_units_Z 4
_cell_length_a 9.6425(2)
_cell_length_b 16.5602(5)
_cell_length_c 18.7869(6)
_cell_measurement_temperature 200.00(10)
_cell_volume 2722.81(13)
_computing_cell_refinement DENZO-SMN
_computing_data_collection 'Nonius COLLECT'
_computing_data_reduction DENZO-SMN
_computing_molecular_graphics 'WinGX, Ortep3'
_computing_structure_refinement 'SHELXL-97 (Sheldrick, 1997)'
_computing_structure_solution SIR97
_diffrn_ambient_temperature 200.00(10)
_diffrn_measurement_device_type 'Nonius KappaCCD Diffractometer'
_diffrn_measurement_method 'Phi Scan'
_diffrn_radiation_monochromator graphite
_diffrn_radiation_type MoK\a
_diffrn_radiation_wavelength 0.71073
_diffrn_reflns_av_R_equivalents 0.032
_diffrn_reflns_limit_h_max 12
_diffrn_reflns_limit_h_min -13
_diffrn_reflns_limit_k_max 25
_diffrn_reflns_limit_k_min -15
_diffrn_reflns_limit_l_max 28
_diffrn_reflns_limit_l_min -24
_diffrn_reflns_number 19324
_diffrn_reflns_theta_max 33.19
_exptl_absorpt_coefficient_mu 0.623
_exptl_absorpt_correction_type SCALPACK
_exptl_crystal_colour dark
_exptl_crystal_density_diffrn 1.504
_exptl_crystal_description prism
_exptl_crystal_F_000 1264
_exptl_crystal_size_max .20
_exptl_crystal_size_mid .20
_exptl_crystal_size_min .09
_refine_diff_density_max 0.678
_refine_diff_density_min -0.833
_refine_diff_density_rms 0.09
_refine_ls_goodness_of_fit_ref 1.039
_refine_ls_hydrogen_treatment mixed
_refine_ls_number_parameters 892
_refine_ls_number_reflns 16393
_refine_ls_R_factor_all 0.088
_refine_ls_R_factor_gt 0.0518
_refine_ls_shift/su_max 0.001
_refine_ls_structure_factor_coef Fsqd
_refine_ls_weighting_scheme calc
_refine_ls_wR_factor_gt 0.0959
_refine_ls_wR_factor_ref 0.1081
_reflns_number_total 16393
_cod_data_source_file b007041f.txt
_cod_data_source_block shelxl
_cod_depositor_comments
;
The following automatic conversions were performed:

'_cell_measurement_temperature' value '200(0.1)' was changed to
'200.00(10)' - precision was
estimated.

'_diffrn_ambient_temperature' value '200(0.1)' was
changed to '200.00(10)' - precision was estimated.

Automatic conversion script
Id: cif_fix_values 1569 2011-02-09 13:29:24Z adriana 
;
_cod_original_sg_symbol_H-M P-1
_cod_database_code 7010220

loop_
_symmetry_equiv_pos_as_xyz
x,y,z
-x,-y,-z

loop_
_atom_site_label
_atom_site_type_symbol
_atom_site_fract_x
_atom_site_fract_y
_atom_site_fract_z
_atom_site_U_iso_or_equiv
_atom_site_adp_type
_atom_site_occupancy
_atom_site_symmetry_multiplicity
_atom_site_calc_flag
_atom_site_refinement_flags
_atom_site_disorder_assembly
_atom_site_disorder_group
Ru1 Ru 0.26369(2) 0.404556(16) 0.342764(14) 0.02320(7) Uani 1 1 d . . .
Ru2 Ru 0.23660(2) -0.088528(16) -0.158783(14) 0.02314(7) Uani 1 1 d . . .
O1 O 0.4817(3) 0.4338(3) 0.34099(19) 0.0404(6) Uani 1 1 d . . .
H1A H 0.506(5) 0.395(4) 0.386(3) 0.074(18) Uiso 1 1 d . . .
H1B H 0.465(6) 0.478(4) 0.341(3) 0.09(2) Uiso 1 1 d . . .
O2 O 0.4950(3) 0.2915(2) 0.46806(17) 0.0540(7) Uani 1 1 d . . .
O3 O 0.4061(3) 0.57783(17) 0.34820(15) 0.0414(6) Uani 1 1 d . . .
O4 O 0.6610(4) 0.3452(5) 0.5502(3) 0.130(3) Uani 1 1 d . . .
H4A H 0.614(6) 0.315(4) 0.541(4) 0.09(2) Uiso 1 1 d . . .
H4B H 0.629(7) 0.373(5) 0.572(4) 0.12(3) Uiso 1 1 d . . .
O5 O 0.8835(7) 0.0827(4) 0.5586(4) 0.161(2) Uani 1 1 d . . .
N1 N 0.3113(3) 0.26678(18) 0.40397(15) 0.0290(6) Uani 1 1 d . . .
N2 N 0.2251(3) 0.54388(17) 0.28550(14) 0.0266(5) Uani 1 1 d . . .
N3 N 0.1947(3) 0.40674(17) 0.44748(15) 0.0263(5) Uani 1 1 d . . .
N4 N 0.0708(2) 0.38053(16) 0.33778(14) 0.0233(5) Uani 1 1 d . . .
N5 N 0.2626(3) 0.39313(16) 0.23864(14) 0.0249(5) Uani 1 1 d . . .
C1 C 0.4156(4) 0.2364(3) 0.4594(2) 0.0383(8) Uani 1 1 d . . .
C2 C 0.4318(4) 0.1422(3) 0.5036(2) 0.0492(11) Uani 1 1 d . . .
H2 H 0.510(4) 0.129(3) 0.539(3) 0.058(13) Uiso 1 1 d . . .
C3 C 0.3525(5) 0.0832(3) 0.4906(3) 0.0549(12) Uani 1 1 d . . .
H3 H 0.373(5) 0.018(3) 0.522(3) 0.075(15) Uiso 1 1 d . . .
C4 C 0.2506(4) 0.1139(3) 0.4328(3) 0.0470(10) Uani 1 1 d . . .
H4 H 0.196(5) 0.075(3) 0.423(3) 0.058(14) Uiso 1 1 d . . .
C5 C 0.2339(4) 0.2045(2) 0.3926(2) 0.0332(7) Uani 1 1 d . . .
H5 H 0.169(3) 0.227(2) 0.3549(19) 0.019(8) Uiso 1 1 d . . .
C6 C 0.3001(4) 0.6036(2) 0.3031(2) 0.0328(7) Uani 1 1 d . . .
H7 H 0.308(5) 0.732(3) 0.283(3) 0.072(15) Uiso 1 1 d . . .
C7 C 0.2555(4) 0.6949(2) 0.2703(2) 0.0434(9) Uani 1 1 d . . .
C8 C 0.1449(4) 0.7231(2) 0.2219(2) 0.0443(9) Uani 1 1 d . . .
H8 H 0.114(4) 0.777(3) 0.202(3) 0.057(13) Uiso 1 1 d . . .
C9 C 0.0734(4) 0.6625(2) 0.2021(2) 0.0383(8) Uani 1 1 d . . .
H9 H 0.003(4) 0.676(3) 0.173(2) 0.043(11) Uiso 1 1 d . . .
C10 C 0.1169(4) 0.5764(2) 0.23469(19) 0.0315(7) Uani 1 1 d . . .
H10 H 0.072(3) 0.540(2) 0.2204(19) 0.024(8) Uiso 1 1 d . . .
C11 C 0.2663(4) 0.4209(2) 0.50229(19) 0.0314(7) Uani 1 1 d . . .
H11 H 0.352(3) 0.432(2) 0.4942(18) 0.020(8) Uiso 1 1 d . . .
C12 C 0.2053(4) 0.4172(2) 0.5705(2) 0.0375(8) Uani 1 1 d . . .
H12 H 0.265(4) 0.435(3) 0.605(2) 0.050(11) Uiso 1 1 d . . .
C13 C 0.0666(4) 0.3981(2) 0.5833(2) 0.0387(8) Uani 1 1 d . . .
H13 H 0.025(4) 0.394(3) 0.630(3) 0.062(13) Uiso 1 1 d . . .
C14 C -0.0095(4) 0.3837(2) 0.52776(19) 0.0327(7) Uani 1 1 d . . .
H14 H -0.104(3) 0.3721(17) 0.5346(16) 0.007(6) Uiso 1 1 d . . .
C15 C 0.0563(3) 0.3898(2) 0.45979(18) 0.0269(6) Uani 1 1 d . . .
C16 C -0.0162(3) 0.3779(2) 0.39597(18) 0.0263(6) Uani 1 1 d . . .
C17 C -0.1575(3) 0.3676(2) 0.3893(2) 0.0356(8) Uani 1 1 d . . .
H17 H -0.213(3) 0.369(2) 0.426(2) 0.028(9) Uiso 1 1 d . . .
C18 C -0.2077(4) 0.3594(3) 0.3238(2) 0.0389(8) Uani 1 1 d . . .
H18 H -0.300(4) 0.355(2) 0.319(2) 0.039(10) Uiso 1 1 d . . .
C19 C -0.1173(3) 0.3589(2) 0.2663(2) 0.0343(7) Uani 1 1 d . . .
H19 H -0.148(3) 0.352(2) 0.224(2) 0.030(9) Uiso 1 1 d . . .
C20 C 0.0233(3) 0.3697(2) 0.27400(18) 0.0257(6) Uani 1 1 d . . .
C21 C 0.1347(3) 0.37389(19) 0.21902(18) 0.0258(6) Uani 1 1 d . . .
C22 C 0.1165(4) 0.3609(2) 0.1513(2) 0.0345(7) Uani 1 1 d . . .
H22 H 0.036(4) 0.345(3) 0.145(2) 0.046(12) Uiso 1 1 d . . .
C23 C 0.2280(4) 0.3704(3) 0.1019(2) 0.0408(9) Uani 1 1 d . . .
H23 H 0.219(4) 0.361(2) 0.058(2) 0.040(10) Uiso 1 1 d . . .
C24 C 0.3563(4) 0.3913(3) 0.1214(2) 0.0383(8) Uani 1 1 d . . .
H24 H 0.431(4) 0.396(3) 0.090(2) 0.049(11) Uiso 1 1 d . . .
C25 C 0.3705(3) 0.4014(2) 0.1905(2) 0.0317(7) Uani 1 1 d . . .
H25 H 0.455(3) 0.419(2) 0.2028(18) 0.018(8) Uiso 1 1 d . . .
C26 C 1.0633(6) 0.1436(4) 0.6014(4) 0.0843(17) Uani 1 1 d . . .
H26A H 1.1093 0.1471 0.5536 0.126 Uiso 1 1 calc R . .
H26B H 1.1149 0.1023 0.6474 0.126 Uiso 1 1 calc R . .
H26C H 1.0608 0.2027 0.6015 0.126 Uiso 1 1 calc R . .
C27 C 0.9206(6) 0.1115(3) 0.6040(3) 0.0706(14) Uani 1 1 d . . .
C28 C 0.8303(8) 0.1105(6) 0.6664(5) 0.141(3) Uani 1 1 d . . .
H28A H 0.7424 0.0823 0.6645 0.212 Uiso 1 1 calc R . .
H28B H 0.8122 0.1717 0.6596 0.212 Uiso 1 1 calc R . .
H28C H 0.8752 0.077 0.7172 0.212 Uiso 1 1 calc R . .
O1' O 0.0204(3) -0.0474(2) -0.17117(18) 0.0370(6) Uani 1 1 d . . .
H1A' H 0.033(4) -0.005(3) -0.164(2) 0.042(12) Uiso 1 1 d . . .
H1B' H 0.006(4) -0.087(3) -0.131(3) 0.043(13) Uiso 1 1 d . . .
O2' O -0.0094(3) -0.18067(18) -0.03977(15) 0.0456(6) Uani 1 1 d . . .
O3' O 0.1072(3) 0.09248(16) -0.16261(15) 0.0405(6) Uani 1 1 d . . .
O4' O -0.1801(3) -0.1875(2) 0.07487(18) 0.0508(7) Uani 1 1 d . . .
H4A' H -0.112(5) -0.190(3) 0.046(3) 0.067(15) Uiso 1 1 d . . .
H4B' H -0.151(7) -0.146(4) 0.086(4) 0.11(3) Uiso 1 1 d . . .
O5' O 0.3661(7) 0.4413(4) 0.9196(4) 0.165(3) Uani 1 1 d . . .
N1' N 0.2861(3) 0.04878(17) -0.22037(15) 0.0269(5) Uani 1 1 d . . .
N2' N 0.1765(3) -0.22291(17) -0.09372(15) 0.0279(5) Uani 1 1 d . . .
N3' N 0.2967(3) -0.08424(16) -0.05372(14) 0.0256(5) Uani 1 1 d . . .
N4' N 0.4286(2) -0.12173(16) -0.15619(14) 0.0235(5) Uani 1 1 d . . .
N5' N 0.2445(3) -0.10870(17) -0.25864(15) 0.0264(5) Uani 1 1 d . . .
C1' C 0.2143(3) 0.1134(2) -0.20741(19) 0.0313(7) Uani 1 1 d . . .
C2' C 0.2622(4) 0.2026(2) -0.2444(2) 0.0404(8) Uani 1 1 d . . .
H2' H 0.215(4) 0.243(2) -0.233(2) 0.033(9) Uiso 1 1 d . . .
C3' C 0.3743(4) 0.2251(2) -0.2922(2) 0.0416(8) Uani 1 1 d . . .
H3' H 0.406(4) 0.286(3) -0.316(2) 0.045(11) Uiso 1 1 d . . .
C4' C 0.4418(4) 0.1591(2) -0.3072(2) 0.0380(8) Uani 1 1 d . . .
H4' H 0.512(4) 0.172(3) -0.344(2) 0.051(12) Uiso 1 1 d . . .
C5' C 0.3946(4) 0.0739(2) -0.27076(19) 0.0317(7) Uani 1 1 d . . .
H5' H 0.435(4) 0.028(2) -0.279(2) 0.039(10) Uiso 1 1 d . . .
C6' C 0.0674(4) -0.2430(2) -0.04153(19) 0.0340(7) Uani 1 1 d . . .
C7' C 0.0409(4) -0.3337(3) 0.0083(2) 0.0429(9) Uani 1 1 d . . .
H7' H 0.105(4) -0.458(3) 0.041(3) 0.062(13) Uiso 1 1 d . . .
C8' C 0.1185(5) -0.3992(3) 0.0031(2) 0.0497(10) Uani 1 1 d . . .
H8' H -0.043(5) -0.344(3) 0.043(3) 0.060(13) Uiso 1 1 d . . .
C9' C 0.2268(4) -0.3791(3) -0.0515(2) 0.0425(9) Uani 1 1 d . . .
H9' H 0.278(4) -0.419(2) -0.064(2) 0.035(10) Uiso 1 1 d . . .
C10' C 0.2506(4) -0.2906(2) -0.0975(2) 0.0343(7) Uani 1 1 d . . .
H10' H 0.331(3) -0.275(2) -0.131(2) 0.026(9) Uiso 1 1 d . . .
C11' C 0.2210(4) -0.0662(2) -0.0018(2) 0.0355(7) Uani 1 1 d . . .
H11' H 0.125(4) -0.046(2) -0.017(2) 0.034(9) Uiso 1 1 d . . .
C12' C 0.2751(4) -0.0713(2) 0.0681(2) 0.0398(8) Uani 1 1 d . . .
H12' H 0.216(4) -0.063(3) 0.101(2) 0.049(12) Uiso 1 1 d . . .
C13' C 0.4112(4) -0.0972(2) 0.0864(2) 0.0402(8) Uani 1 1 d . . .
H13' H 0.453(4) -0.109(3) 0.134(2) 0.051(12) Uiso 1 1 d . . .
C14' C 0.4931(4) -0.1142(2) 0.0336(2) 0.0351(7) Uani 1 1 d . . .
H14' H 0.592(4) -0.131(3) 0.045(2) 0.043(10) Uiso 1 1 d . . .
C15' C 0.4338(3) -0.1069(2) -0.03605(18) 0.0279(6) Uani 1 1 d . . .
C16' C 0.5107(3) -0.1245(2) -0.09628(18) 0.0272(6) Uani 1 1 d . . .
C17' C 0.6520(3) -0.1406(2) -0.0977(2) 0.0356(8) Uani 1 1 d . . .
H17' H 0.710(4) -0.142(2) -0.060(2) 0.033(9) Uiso 1 1 d . . .
C18' C 0.7072(4) -0.1549(3) -0.1600(2) 0.0398(8) Uani 1 1 d . . .
H18' H 0.802(4) -0.167(2) -0.163(2) 0.042(10) Uiso 1 1 d . . .
C19' C 0.6209(3) -0.1545(2) -0.2195(2) 0.0348(7) Uani 1 1 d . . .
H19' H 0.662(4) -0.164(3) -0.261(2) 0.046(11) Uiso 1 1 d . . .
C20' C 0.4808(3) -0.1379(2) -0.21641(18) 0.0262(6) Uani 1 1 d . . .
C21' C 0.3733(3) -0.1343(2) -0.27327(18) 0.0259(6) Uani 1 1 d . . .
C22' C 0.3956(4) -0.1550(2) -0.3367(2) 0.0336(7) Uani 1 1 d . . .
H22' H 0.484(4) -0.173(2) -0.344(2) 0.036(10) Uiso 1 1 d . . .
C23' C 0.2872(4) -0.1492(3) -0.3862(2) 0.0382(8) Uani 1 1 d . . .
H23' H 0.300(4) -0.161(3) -0.432(3) 0.064(13) Uiso 1 1 d . . .
C24' C 0.1586(4) -0.1215(3) -0.3728(2) 0.0383(8) Uani 1 1 d . . .
H24' H 0.080(4) -0.113(2) -0.404(2) 0.035(10) Uiso 1 1 d . . .
C25' C 0.1404(3) -0.1021(2) -0.30868(19) 0.0316(7) Uani 1 1 d . . .
H25' H 0.052(3) -0.081(2) -0.3010(19) 0.026(8) Uiso 1 1 d . . .
C26' C 0.3212(7) 0.3982(4) 0.8175(4) 0.107(2) Uani 1 1 d . . .
H26D H 0.2372 0.4351 0.8086 0.16 Uiso 1 1 calc R . .
H26E H 0.2952 0.3363 0.8319 0.16 Uiso 1 1 calc R . .
H26F H 0.3769 0.4197 0.7695 0.16 Uiso 1 1 calc R . .
C27' C 0.4027(6) 0.4037(3) 0.8814(3) 0.0701(15) Uani 1 1 d . . .
C28' C 0.5407(7) 0.3592(4) 0.8948(4) 0.0910(18) Uani 1 1 d . . .
H28D H 0.6066 0.398 0.856 0.136 Uiso 1 1 calc R . .
H28E H 0.5333 0.303 0.8897 0.136 Uiso 1 1 calc R . .
H28F H 0.5733 0.3474 0.9477 0.136 Uiso 1 1 calc R . .

loop_
_atom_site_aniso_label
_atom_site_aniso_U_11
_atom_site_aniso_U_22
_atom_site_aniso_U_33
_atom_site_aniso_U_23
_atom_site_aniso_U_13
_atom_site_aniso_U_12
Ru1 0.02045(13) 0.02815(13) 0.02441(12) -0.01438(10) 0.00079(9) 0.00028(9)
Ru2 0.02163(13) 0.02709(13) 0.02404(12) -0.01402(10) 0.00056(9) -0.00021(9)
O1 0.0227(12) 0.0598(19) 0.0501(18) -0.0342(16) 0.0023(11) -0.0034(12)
O2 0.0505(16) 0.0678(19) 0.0516(17) -0.0330(15) -0.0213(14) 0.0129(14)
O3 0.0403(14) 0.0434(14) 0.0474(15) -0.0256(12) -0.0049(12) -0.0102(11)
O4 0.059(2) 0.275(8) 0.153(5) -0.184(6) 0.052(3) -0.080(4)
O5 0.194(6) 0.194(6) 0.147(5) -0.121(5) -0.045(4) -0.027(5)
N1 0.0285(14) 0.0340(14) 0.0265(13) -0.0150(11) 0.0011(11) 0.0067(11)
N2 0.0318(14) 0.0271(13) 0.0230(12) -0.0125(10) 0.0023(10) -0.0030(11)
N3 0.0278(13) 0.0282(13) 0.0241(12) -0.0123(11) -0.0011(10) 0.0028(11)
N4 0.0225(12) 0.0224(12) 0.0262(12) -0.0115(10) 0.0016(10) 0.0003(10)
N5 0.0274(13) 0.0245(12) 0.0250(13) -0.0124(10) 0.0026(10) -0.0022(10)
C1 0.0352(18) 0.052(2) 0.0310(17) -0.0209(16) -0.0004(14) 0.0147(17)
C2 0.046(2) 0.061(3) 0.0256(18) -0.0045(17) 0.0024(16) 0.021(2)
C3 0.053(3) 0.040(2) 0.051(3) 0.0011(19) 0.016(2) 0.012(2)
C4 0.043(2) 0.0294(18) 0.058(3) -0.0083(18) 0.0162(19) 0.0016(17)
C5 0.0330(18) 0.0314(17) 0.0337(18) -0.0121(14) 0.0033(14) 0.0032(14)
C6 0.0360(18) 0.0317(17) 0.0333(17) -0.0160(14) 0.0083(14) -0.0108(14)
C7 0.056(2) 0.0300(18) 0.048(2) -0.0201(17) 0.0017(19) -0.0110(17)
C8 0.061(3) 0.0254(17) 0.042(2) -0.0103(16) 0.0059(19) -0.0017(17)
C9 0.048(2) 0.0339(18) 0.0328(18) -0.0135(15) -0.0031(16) 0.0036(16)
C10 0.0357(18) 0.0312(16) 0.0294(16) -0.0147(14) 0.0000(14) -0.0034(14)
C11 0.0314(19) 0.0343(17) 0.0295(16) -0.0146(14) -0.0037(14) 0.0042(15)
C12 0.054(2) 0.0367(18) 0.0243(16) -0.0154(14) -0.0070(15) 0.0083(16)
C13 0.054(2) 0.0352(18) 0.0259(16) -0.0118(14) 0.0066(16) 0.0063(16)
C14 0.038(2) 0.0292(16) 0.0297(16) -0.0111(13) 0.0090(14) 0.0006(14)
C15 0.0286(16) 0.0246(14) 0.0264(15) -0.0096(12) 0.0017(12) 0.0026(12)
C16 0.0259(15) 0.0254(14) 0.0276(15) -0.0112(12) 0.0032(12) -0.0002(12)
C17 0.0257(17) 0.0417(19) 0.047(2) -0.0257(17) 0.0100(15) -0.0045(15)
C18 0.0209(17) 0.046(2) 0.061(2) -0.0329(19) 0.0001(16) -0.0032(15)
C19 0.0292(17) 0.0382(18) 0.043(2) -0.0245(16) -0.0034(15) -0.0001(14)
C20 0.0258(15) 0.0259(14) 0.0282(15) -0.0142(12) -0.0011(12) -0.0005(12)
C21 0.0287(16) 0.0238(14) 0.0269(15) -0.0126(12) -0.0007(12) 0.0015(12)
C22 0.0358(19) 0.0404(19) 0.0343(18) -0.0225(16) -0.0054(15) 0.0035(15)
C23 0.048(2) 0.053(2) 0.0281(17) -0.0235(17) -0.0013(15) 0.0063(18)
C24 0.039(2) 0.048(2) 0.0308(17) -0.0195(16) 0.0067(15) 0.0043(17)
C25 0.0292(17) 0.0358(17) 0.0323(17) -0.0164(14) 0.0055(14) -0.0028(14)
C26 0.098(4) 0.063(3) 0.087(4) -0.027(3) -0.020(3) 0.008(3)
C27 0.094(4) 0.067(3) 0.062(3) -0.038(3) -0.032(3) 0.027(3)
C28 0.099(5) 0.196(9) 0.120(7) -0.059(6) -0.007(5) 0.058(6)
O1' 0.0280(13) 0.0448(16) 0.0445(16) -0.0249(15) -0.0007(11) 0.0020(12)
O2' 0.0413(14) 0.0553(16) 0.0459(15) -0.0268(13) 0.0177(12) -0.0079(13)
O3' 0.0411(14) 0.0388(13) 0.0465(15) -0.0230(12) 0.0110(12) 0.0030(11)
O4' 0.0381(15) 0.079(2) 0.0465(17) -0.0369(16) 0.0045(13) 0.0015(15)
O5' 0.190(6) 0.175(6) 0.208(6) -0.156(5) 0.101(5) -0.047(5)
N1' 0.0267(13) 0.0289(13) 0.0274(13) -0.0139(11) -0.0001(10) 0.0007(11)
N2' 0.0279(14) 0.0316(14) 0.0247(13) -0.0123(11) 0.0019(11) -0.0066(11)
N3' 0.0298(14) 0.0243(12) 0.0240(12) -0.0114(10) 0.0028(10) -0.0053(10)
N4' 0.0234(12) 0.0250(12) 0.0252(12) -0.0135(10) 0.0002(10) -0.0001(10)
N5' 0.0253(13) 0.0299(13) 0.0270(13) -0.0149(11) -0.0008(10) -0.0003(11)
C1' 0.0383(18) 0.0303(16) 0.0296(16) -0.0168(13) -0.0023(14) 0.0057(14)
C2' 0.049(2) 0.0302(18) 0.045(2) -0.0192(16) 0.0005(17) 0.0062(16)
C3' 0.051(2) 0.0297(18) 0.040(2) -0.0114(15) 0.0002(17) -0.0034(16)
C4' 0.040(2) 0.0340(18) 0.0375(19) -0.0129(15) 0.0081(16) -0.0034(16)
C5' 0.0361(18) 0.0292(16) 0.0309(16) -0.0138(14) 0.0026(14) 0.0004(14)
C6' 0.0336(18) 0.045(2) 0.0262(16) -0.0178(15) 0.0017(14) -0.0123(15)
C7' 0.047(2) 0.050(2) 0.0262(17) -0.0109(16) 0.0011(16) -0.0147(19)
C8' 0.060(3) 0.041(2) 0.033(2) -0.0003(17) -0.0093(19) -0.015(2)
C9' 0.046(2) 0.0333(19) 0.047(2) -0.0158(17) -0.0080(18) 0.0002(17)
C10' 0.0332(18) 0.0341(18) 0.0364(18) -0.0154(15) -0.0027(15) -0.0039(15)
C11' 0.0384(19) 0.0428(19) 0.0300(17) -0.0200(15) 0.0053(15) -0.0023(16)
C12' 0.056(2) 0.0385(19) 0.0279(17) -0.0170(15) 0.0097(16) -0.0086(17)
C13' 0.057(2) 0.0389(19) 0.0250(16) -0.0138(15) -0.0033(16) -0.0094(17)
C14' 0.042(2) 0.0333(17) 0.0315(17) -0.0155(14) -0.0085(15) -0.0024(15)
C15' 0.0335(17) 0.0249(14) 0.0268(15) -0.0120(12) -0.0019(13) -0.0030(13)
C16' 0.0282(16) 0.0236(14) 0.0317(16) -0.0136(12) -0.0028(13) -0.0005(12)
C17' 0.0269(16) 0.0426(19) 0.045(2) -0.0256(17) -0.0085(15) 0.0007(14)
C18' 0.0239(17) 0.048(2) 0.061(2) -0.0359(19) 0.0001(16) 0.0009(16)
C19' 0.0261(16) 0.0408(19) 0.046(2) -0.0271(17) 0.0045(15) -0.0015(14)
C20' 0.0279(15) 0.0251(14) 0.0291(15) -0.0149(12) 0.0025(12) -0.0030(12)
C21' 0.0270(15) 0.0261(14) 0.0282(15) -0.0147(12) 0.0034(12) -0.0048(12)
C22' 0.0330(18) 0.0400(19) 0.0348(18) -0.0226(15) 0.0066(14) -0.0058(15)
C23' 0.044(2) 0.048(2) 0.0302(17) -0.0232(16) 0.0080(15) -0.0124(17)
C24' 0.039(2) 0.048(2) 0.0318(18) -0.0195(16) -0.0026(15) -0.0084(17)
C25' 0.0301(17) 0.0347(17) 0.0311(17) -0.0148(14) -0.0004(14) -0.0023(14)
C26' 0.100(5) 0.090(5) 0.103(5) -0.013(4) -0.007(4) -0.034(4)
C27' 0.099(4) 0.055(3) 0.068(3) -0.036(3) 0.040(3) -0.031(3)
C28' 0.114(5) 0.074(4) 0.082(4) -0.029(3) 0.000(4) -0.006(4)

loop_
_atom_type_symbol
_atom_type_description
_atom_type_scat_dispersion_real
_atom_type_scat_dispersion_imag
_atom_type_scat_source
C C 0.0033 0.0016 'International Tables Vol C Tables 4.2.6.8 and 6.1.1.4'
H H 0 0 'International Tables Vol C Tables 4.2.6.8 and 6.1.1.4'
N N 0.0061 0.0033 'International Tables Vol C Tables 4.2.6.8 and 6.1.1.4'
O O 0.0106 0.006 'International Tables Vol C Tables 4.2.6.8 and 6.1.1.4'
Ru Ru -1.2594 0.8363 'International Tables Vol C Tables 4.2.6.8 and 6.1.1.4'

loop_
_geom_angle_atom_site_label_1
_geom_angle_atom_site_label_2
_geom_angle_atom_site_label_3
_geom_angle
_geom_angle_site_symmetry_1
_geom_angle_site_symmetry_3
_geom_angle_publ_flag
N4 Ru1 N5 80.76(10) . . ?
N4 Ru1 N3 79.97(10) . . ?
N5 Ru1 N3 160.73(10) . . ?
N4 Ru1 N1 91.69(10) . . ?
N5 Ru1 N1 90.59(10) . . ?
N3 Ru1 N1 89.67(10) . . ?
N4 Ru1 N2 91.05(10) . . ?
N5 Ru1 N2 91.76(10) . . ?
N3 Ru1 N2 88.89(10) . . ?
N1 Ru1 N2 176.64(10) . . ?
N4 Ru1 O1 176.60(11) . . ?
N5 Ru1 O1 96.02(10) . . ?
N3 Ru1 O1 103.25(10) . . ?
N1 Ru1 O1 89.44(13) . . ?
N2 Ru1 O1 87.94(12) . . ?
N4' Ru2 N5' 80.61(10) . . ?
N4' Ru2 N3' 80.13(10) . . ?
N5' Ru2 N3' 160.64(10) . . ?
N4' Ru2 N2' 92.11(10) . . ?
N5' Ru2 N2' 90.12(10) . . ?
N3' Ru2 N2' 88.76(10) . . ?
N4' Ru2 N1' 91.03(10) . . ?
N5' Ru2 N1' 92.42(10) . . ?
N3' Ru2 N1' 89.75(10) . . ?
N2' Ru2 N1' 176.25(10) . . ?
N4' Ru2 O1' 175.72(11) . . ?
N5' Ru2 O1' 95.60(10) . . ?
N3' Ru2 O1' 103.72(10) . . ?
N2' Ru2 O1' 89.87(12) . . ?
N1' Ru2 O1' 87.13(11) . . ?
Ru1 O1 H1A 100(3) . . ?
Ru1 O1 H1B 91(4) . . ?
H1A O1 H1B 113(6) . . ?
H4A O4 H4B 118(7) . . ?
C5 N1 C1 117.5(3) . . ?
C5 N1 Ru1 120.6(2) . . ?
C1 N1 Ru1 121.8(2) . . ?
C10 N2 C6 117.6(3) . . ?
C10 N2 Ru1 120.5(2) . . ?
C6 N2 Ru1 121.7(2) . . ?
C11 N3 C15 117.9(3) . . ?
C11 N3 Ru1 129.5(2) . . ?
C15 N3 Ru1 112.57(19) . . ?
C16 N4 C20 121.6(2) . . ?
C16 N4 Ru1 119.7(2) . . ?
C20 N4 Ru1 118.68(19) . . ?
C25 N5 C21 119.2(3) . . ?
C25 N5 Ru1 127.7(2) . . ?
C21 N5 Ru1 113.10(19) . . ?
O2 C1 N1 119.4(3) . . ?
O2 C1 C2 122.4(3) . . ?
N1 C1 C2 118.2(4) . . ?
C3 C2 C1 122.2(4) . . ?
C3 C2 H2 127(3) . . ?
C1 C2 H2 111(3) . . ?
C2 C3 C4 119.5(4) . . ?
C2 C3 H3 118(3) . . ?
C4 C3 H3 123(3) . . ?
C5 C4 C3 117.4(4) . . ?
C5 C4 H4 121(3) . . ?
C3 C4 H4 121(3) . . ?
N1 C5 C4 125.1(4) . . ?
N1 C5 H5 115(2) . . ?
C4 C5 H5 120(2) . . ?
O3 C6 N2 120.7(3) . . ?
O3 C6 C7 121.0(3) . . ?
N2 C6 C7 118.4(3) . . ?
C8 C7 C6 121.5(3) . . ?
C8 C7 H7 123(3) . . ?
C6 C7 H7 115(3) . . ?
C7 C8 C9 119.4(4) . . ?
C7 C8 H8 124(3) . . ?
C9 C8 H8 117(3) . . ?
C10 C9 C8 117.8(4) . . ?
C10 C9 H9 119(3) . . ?
C8 C9 H9 123(3) . . ?
C9 C10 N2 125.2(3) . . ?
C9 C10 H10 116(2) . . ?
N2 C10 H10 119(2) . . ?
N3 C11 C12 122.4(3) . . ?
N3 C11 H11 118(2) . . ?
C12 C11 H11 120(2) . . ?
C13 C12 C11 119.3(3) . . ?
C13 C12 H12 124(2) . . ?
C11 C12 H12 116(2) . . ?
C12 C13 C14 119.4(3) . . ?
C12 C13 H13 120(3) . . ?
C14 C13 H13 121(3) . . ?
C13 C14 C15 118.9(3) . . ?
C13 C14 H14 121.0(17) . . ?
C15 C14 H14 120.1(17) . . ?
N3 C15 C14 122.0(3) . . ?
N3 C15 C16 114.8(3) . . ?
C14 C15 C16 123.2(3) . . ?
N4 C16 C17 119.7(3) . . ?
N4 C16 C15 112.9(3) . . ?
C17 C16 C15 127.4(3) . . ?
C18 C17 C16 119.4(3) . . ?
C18 C17 H17 121(2) . . ?
C16 C17 H17 119(2) . . ?
C17 C18 C19 120.3(3) . . ?
C17 C18 H18 119(2) . . ?
C19 C18 H18 120(2) . . ?
C20 C19 C18 119.3(3) . . ?
C20 C19 H19 119(2) . . ?
C18 C19 H19 122(2) . . ?
N4 C20 C19 119.6(3) . . ?
N4 C20 C21 112.6(2) . . ?
C19 C20 C21 127.7(3) . . ?
N5 C21 C22 120.6(3) . . ?
N5 C21 C20 114.7(3) . . ?
C22 C21 C20 124.6(3) . . ?
C23 C22 C21 119.6(3) . . ?
C23 C22 H22 125(3) . . ?
C21 C22 H22 115(3) . . ?
C24 C23 C22 119.5(3) . . ?
C24 C23 H23 119(2) . . ?
C22 C23 H23 121(2) . . ?
C23 C24 C25 119.0(3) . . ?
C23 C24 H24 120(3) . . ?
C25 C24 H24 121(3) . . ?
N5 C25 C24 122.1(3) . . ?
N5 C25 H25 117.7(19) . . ?
C24 C25 H25 120(2) . . ?
C27 C26 H26A 109.5 . . ?
C27 C26 H26B 109.5 . . ?
H26A C26 H26B 109.5 . . ?
C27 C26 H26C 109.5 . . ?
H26A C26 H26C 109.5 . . ?
H26B C26 H26C 109.5 . . ?
O5 C27 C28 121.3(7) . . ?
O5 C27 C26 120.6(6) . . ?
C28 C27 C26 117.9(6) . . ?
C27 C28 H28A 109.5 . . ?
C27 C28 H28B 109.5 . . ?
H28A C28 H28B 109.5 . . ?
C27 C28 H28C 109.5 . . ?
H28A C28 H28C 109.5 . . ?
H28B C28 H28C 109.5 . . ?
Ru2 O1' H1A' 95(3) . . ?
Ru2 O1' H1B' 89(3) . . ?
H1A' O1' H1B' 108(4) . . ?
H4A' O4' H4B' 99(5) . . ?
C5' N1' C1' 118.2(3) . . ?
C5' N1' Ru2 120.3(2) . . ?
C1' N1' Ru2 121.4(2) . . ?
C10' N2' C6' 118.4(3) . . ?
C10' N2' Ru2 121.0(2) . . ?
C6' N2' Ru2 120.3(2) . . ?
C11' N3' C15' 117.5(3) . . ?
C11' N3' Ru2 129.8(2) . . ?
C15' N3' Ru2 112.61(19) . . ?
C20' N4' C16' 121.5(3) . . ?
C20' N4' Ru2 118.9(2) . . ?
C16' N4' Ru2 119.5(2) . . ?
C25' N5' C21' 118.3(3) . . ?
C25' N5' Ru2 128.3(2) . . ?
C21' N5' Ru2 113.40(19) . . ?
O3' C1' N1' 119.9(3) . . ?
O3' C1' C2' 121.8(3) . . ?
N1' C1' C2' 118.3(3) . . ?
C3' C2' C1' 122.0(3) . . ?
C3' C2' H2' 122(2) . . ?
C1' C2' H2' 116(2) . . ?
C2' C3' C4' 118.6(4) . . ?
C2' C3' H3' 121(2) . . ?
C4' C3' H3' 120(2) . . ?
C5' C4' C3' 118.3(3) . . ?
C5' C4' H4' 120(3) . . ?
C3' C4' H4' 122(3) . . ?
N1' C5' C4' 124.3(3) . . ?
N1' C5' H5' 114(2) . . ?
C4' C5' H5' 122(2) . . ?
O2' C6' N2' 119.8(3) . . ?
O2' C6' C7' 121.2(3) . . ?
N2' C6' C7' 119.0(3) . . ?
C8' C7' C6' 120.6(4) . . ?
C8' C7' H8' 124(2) . . ?
C6' C7' H8' 115(2) . . ?
C7' C8' C9' 120.6(4) . . ?
C7' C8' H7' 118(3) . . ?
C9' C8' H7' 121(3) . . ?
C10' C9' C8' 117.0(4) . . ?
C10' C9' H9' 116(2) . . ?
C8' C9' H9' 127(2) . . ?
N2' C10' C9' 124.4(4) . . ?
N2' C10' H10' 117.3(19) . . ?
C9' C10' H10' 118(2) . . ?
N3' C11' C12' 122.7(3) . . ?
N3' C11' H11' 117(2) . . ?
C12' C11' H11' 121(2) . . ?
C13' C12' C11' 119.2(3) . . ?
C13' C12' H12' 124(3) . . ?
C11' C12' H12' 117(3) . . ?
C12' C13' C14' 119.6(3) . . ?
C12' C13' H13' 126(3) . . ?
C14' C13' H13' 114(3) . . ?
C13' C14' C15' 118.6(3) . . ?
C13' C14' H14' 121(2) . . ?
C15' C14' H14' 120(2) . . ?
N3' C15' C14' 122.2(3) . . ?
N3' C15' C16' 114.5(3) . . ?
C14' C15' C16' 123.3(3) . . ?
N4' C16' C17' 119.7(3) . . ?
N4' C16' C15' 113.1(3) . . ?
C17' C16' C15' 127.1(3) . . ?
C16' C17' C18' 119.2(3) . . ?
C16' C17' H17' 123(2) . . ?
C18' C17' H17' 118(2) . . ?
C17' C18' C19' 120.2(3) . . ?
C17' C18' H18' 122(2) . . ?
C19' C18' H18' 118(2) . . ?
C20' C19' C18' 119.1(3) . . ?
C20' C19' H19' 123(2) . . ?
C18' C19' H19' 118(2) . . ?
N4' C20' C19' 120.1(3) . . ?
N4' C20' C21' 112.5(3) . . ?
C19' C20' C21' 127.3(3) . . ?
N5' C21' C22' 121.0(3) . . ?
N5' C21' C20' 114.3(3) . . ?
C22' C21' C20' 124.6(3) . . ?
C23' C22' C21' 119.6(3) . . ?
C23' C22' H22' 122(2) . . ?
C21' C22' H22' 118(2) . . ?
C24' C23' C22' 119.6(3) . . ?
C24' C23' H23' 119(3) . . ?
C22' C23' H23' 122(3) . . ?
C23' C24' C25' 119.1(3) . . ?
C23' C24' H24' 126(2) . . ?
C25' C24' H24' 115(2) . . ?
N5' C25' C24' 122.4(3) . . ?
N5' C25' H25' 119(2) . . ?
C24' C25' H25' 118(2) . . ?
C27' C26' H26D 109.5 . . ?
C27' C26' H26E 109.5 . . ?
H26D C26' H26E 109.5 . . ?
C27' C26' H26F 109.5 . . ?
H26D C26' H26F 109.5 . . ?
H26E C26' H26F 109.5 . . ?
O5' C27' C26' 124.6(7) . . ?
O5' C27' C28' 120.4(7) . . ?
C26' C27' C28' 115.0(5) . . ?
C27' C28' H28D 109.5 . . ?
C27' C28' H28E 109.5 . . ?
H28D C28' H28E 109.5 . . ?
C27' C28' H28F 109.5 . . ?
H28D C28' H28F 109.5 . . ?
H28E C28' H28F 109.5 . . ?

loop_
_geom_bond_atom_site_label_1
_geom_bond_atom_site_label_2
_geom_bond_distance
_geom_bond_site_symmetry_2
_geom_bond_publ_flag
Ru1 N4 1.917(2) . ?
Ru1 N5 2.043(2) . ?
Ru1 N3 2.089(2) . ?
Ru1 N1 2.125(3) . ?
Ru1 N2 2.126(3) . ?
Ru1 O1 2.160(2) . ?
Ru2 N4' 1.920(2) . ?
Ru2 N5' 2.040(2) . ?
Ru2 N3' 2.089(2) . ?
Ru2 N2' 2.127(3) . ?
Ru2 N1' 2.133(3) . ?
Ru2 O1' 2.169(2) . ?
O1 H1A 0.85(6) . ?
O1 H1B 0.74(6) . ?
O2 C1 1.259(5) . ?
O3 C6 1.280(4) . ?
O4 H4A 0.74(6) . ?
O4 H4B 0.78(7) . ?
O5 C27 1.196(6) . ?
N1 C5 1.367(4) . ?
N1 C1 1.381(4) . ?
N2 C10 1.362(4) . ?
N2 C6 1.380(4) . ?
N3 C11 1.343(4) . ?
N3 C15 1.365(4) . ?
N4 C16 1.362(4) . ?
N4 C20 1.365(4) . ?
N5 C25 1.346(4) . ?
N5 C21 1.368(4) . ?
C1 C2 1.434(6) . ?
C2 C3 1.347(7) . ?
C2 H2 0.96(4) . ?
C3 C4 1.392(6) . ?
C3 H3 1.00(5) . ?
C4 C5 1.376(5) . ?
C4 H4 0.92(4) . ?
C5 H5 0.90(3) . ?
C6 C7 1.433(5) . ?
C7 C8 1.350(6) . ?
C7 H7 0.91(5) . ?
C8 C9 1.396(5) . ?
C8 H8 0.86(4) . ?
C9 C10 1.356(5) . ?
C9 H9 0.84(4) . ?
C10 H10 0.88(3) . ?
C11 C12 1.386(5) . ?
C11 H11 0.85(3) . ?
C12 C13 1.375(6) . ?
C12 H12 1.00(4) . ?
C13 C14 1.378(5) . ?
C13 H13 0.95(4) . ?
C14 C15 1.390(4) . ?
C14 H14 0.93(3) . ?
C15 C16 1.474(4) . ?
C16 C17 1.387(4) . ?
C17 C18 1.383(5) . ?
C17 H17 0.88(3) . ?
C18 C19 1.388(5) . ?
C18 H18 0.90(4) . ?
C19 C20 1.385(4) . ?
C19 H19 0.91(3) . ?
C20 C21 1.469(4) . ?
C21 C22 1.389(4) . ?
C22 C23 1.383(5) . ?
C22 H22 0.85(4) . ?
C23 C24 1.379(5) . ?
C23 H23 0.91(4) . ?
C24 C25 1.385(5) . ?
C24 H24 0.91(4) . ?
C25 H25 0.93(3) . ?
C26 C27 1.474(8) . ?
C26 H26A 0.98 . ?
C26 H26B 0.98 . ?
C26 H26C 0.98 . ?
C27 C28 1.453(9) . ?
C28 H28A 0.98 . ?
C28 H28B 0.98 . ?
C28 H28C 0.98 . ?
O1' H1A' 0.79(4) . ?
O1' H1B' 0.78(4) . ?
O2' C6' 1.275(4) . ?
O3' C1' 1.285(4) . ?
O4' H4A' 0.86(5) . ?
O4' H4B' 0.85(7) . ?
O5' C27' 1.181(6) . ?
N1' C5' 1.355(4) . ?
N1' C1' 1.372(4) . ?
N2' C10' 1.349(4) . ?
N2' C6' 1.380(4) . ?
N3' C11' 1.345(4) . ?
N3' C15' 1.373(4) . ?
N4' C20' 1.361(4) . ?
N4' C16' 1.364(4) . ?
N5' C25' 1.350(4) . ?
N5' C21' 1.372(4) . ?
C1' C2' 1.424(5) . ?
C2' C3' 1.355(5) . ?
C2' H2' 0.90(4) . ?
C3' C4' 1.391(5) . ?
C3' H3' 0.97(4) . ?
C4' C5' 1.367(5) . ?
C4' H4' 0.93(4) . ?
C5' H5' 0.92(4) . ?
C6' C7' 1.423(5) . ?
C7' C8' 1.348(6) . ?
C7' H8' 1.01(4) . ?
C8' C9' 1.401(6) . ?
C8' H7' 0.94(5) . ?
C9' C10' 1.375(5) . ?
C9' H9' 0.93(4) . ?
C10' H10' 0.96(3) . ?
C11' C12' 1.384(5) . ?
C11' H11' 0.99(4) . ?
C12' C13' 1.375(6) . ?
C12' H12' 0.89(4) . ?
C13' C14' 1.384(5) . ?
C13' H13' 0.92(4) . ?
C14' C15' 1.387(4) . ?
C14' H14' 0.99(4) . ?
C15' C16' 1.477(4) . ?
C16' C17' 1.388(4) . ?
C17' C18' 1.390(5) . ?
C17' H17' 0.90(4) . ?
C18' C19' 1.393(5) . ?
C18' H18' 0.94(4) . ?
C19' C20' 1.382(4) . ?
C19' H19' 0.95(4) . ?
C20' C21' 1.474(4) . ?
C21' C22' 1.386(4) . ?
C22' C23' 1.377(5) . ?
C22' H22' 0.93(4) . ?
C23' C24' 1.376(5) . ?
C23' H23' 0.96(5) . ?
C24' C25' 1.381(5) . ?
C24' H24' 0.93(4) . ?
C25' H25' 0.95(3) . ?
C26' C27' 1.472(8) . ?
C26' H26D 0.98 . ?
C26' H26E 0.98 . ?
C26' H26F 0.98 . ?
C27' C28' 1.484(8) . ?
C28' H28D 0.98 . ?
C28' H28E 0.98 . ?
C28' H28F 0.98 . ?
